data_2220870
loop_
_publ_author_name
'Hunter, Gerald O.'
'Zeller, Matthias'
'Leskiw, Brian D.'

_publ_section_title
;<i>cis</i>-[Aqua/methanol(0.45/1.55)](1,1,1-trifluoro-5,5-dimethylhexane-2,4-dionato)nickel(II)--<i>cis</i>-[aqua/methanol(1.49/0.51)](1,1,1-trifluoro-5,5-dimethylhexane-2,4-dionato)nickel(II)
 (1/1)
;
_journal_coeditor_code LX2082
_journal_issue 2
_journal_name_full 'Acta Crystallographica Section E'
_journal_page_first m221
_journal_page_last m222
_journal_paper_doi 10.1107/S1600536809001846
_journal_volume 65
_journal_year 2009
_chemical_formula_iupac
;
[Ni (C8 H10 F3 O2)2 (C H4 O)1.55 (H2 O1)0.45]
[Ni (C8 H10 F3 O2)2 (C H4 O)0.51 (H2 O1)1.49]
;
_chemical_formula_moiety 'C17.55 H27.09 F6 Ni O6, C16.51 H25.02 F6 Ni O6'
_chemical_formula_sum 'C34.05 H52.11 F12 Ni2 O12'
_chemical_formula_weight 998.89
_chemical_name_systematic
;<i>cis</i>-[Aqua/methanol(0.45/1.55)](1,1,1-trifluoro-5,5-dimethylhexane-
2,4-dionato)nickel(II)--<i>cis</i>-[aqua/methanol(1.49/0.51)](1,1,1-trifluoro-
5,5-dimethylhexane-2,4-dionato)nickel(II)
 (1/1)
;
_space_group_IT_number 2
_symmetry_cell_setting triclinic
_symmetry_space_group_name_Hall '-P 1'
_symmetry_space_group_name_H-M 'P -1'
_atom_sites_solution_hydrogens geom
_atom_sites_solution_primary direct
_atom_sites_solution_secondary difmap
_audit_creation_method SHELXL-97
_cell_angle_alpha 101.379(3)
_cell_angle_beta 104.946(3)
_cell_angle_gamma 107.678(3)
_cell_formula_units_Z 2
_cell_length_a 11.327(2)
_cell_length_b 14.701(3)
_cell_length_c 15.432(3)
_cell_measurement_reflns_used 3507
_cell_measurement_temperature 100(2)
_cell_measurement_theta_max 28.81
_cell_measurement_theta_min 2.34
_cell_volume 2257.0(8)
_computing_cell_refinement 'SAINT (Bruker, 2008)'
_computing_data_collection 'APEX2 (Bruker, 2008)'
_computing_data_reduction 'SAINT (Bruker, 2008)'
_computing_molecular_graphics 'SHELXTL (Sheldrick, 2008)'
_computing_publication_material 'SHELXTL (Sheldrick, 2008)'
_computing_structure_refinement 'SHELXTL (Sheldrick, 2008)'
_computing_structure_solution 'SHELXTL (Sheldrick, 2008)'
_diffrn_ambient_temperature 100(2)
_diffrn_measured_fraction_theta_full 0.981
_diffrn_measured_fraction_theta_max 0.981
_diffrn_measurement_device_type 'Bruker SMART APEX CCD'
_diffrn_measurement_method \w
_diffrn_radiation_monochromator graphite
_diffrn_radiation_source 'fine-focus sealed tube'
_diffrn_radiation_type MoK\a
_diffrn_radiation_wavelength 0.71073
_diffrn_reflns_av_R_equivalents 0.0750
_diffrn_reflns_av_sigmaI/netI 0.1569
_diffrn_reflns_limit_h_max 15
_diffrn_reflns_limit_h_min -15
_diffrn_reflns_limit_k_max 19
_diffrn_reflns_limit_k_min -19
_diffrn_reflns_limit_l_max 20
_diffrn_reflns_limit_l_min -20
_diffrn_reflns_number 22225
_diffrn_reflns_theta_full 28.28
_diffrn_reflns_theta_max 28.28
_diffrn_reflns_theta_min 1.43
_diffrn_standards_number 0
_exptl_absorpt_coefficient_mu 0.937
_exptl_absorpt_correction_T_max 0.869
_exptl_absorpt_correction_T_min 0.570
_exptl_absorpt_correction_type multi-scan
_exptl_absorpt_process_details '(APEX2; Bruker, 2008)'
_exptl_crystal_colour green
_exptl_crystal_density_diffrn 1.470
_exptl_crystal_density_method 'not measured'
_exptl_crystal_description block
_exptl_crystal_F_000 1032.9
_exptl_crystal_size_max 0.20
_exptl_crystal_size_mid 0.20
_exptl_crystal_size_min 0.15
_refine_diff_density_max 0.688
_refine_diff_density_min -0.602
_refine_ls_extinction_method none
_refine_ls_goodness_of_fit_ref 0.995
_refine_ls_hydrogen_treatment mixed
_refine_ls_matrix_type full
_refine_ls_number_parameters 619
_refine_ls_number_reflns 10979
_refine_ls_number_restraints 9
_refine_ls_restrained_S_all 0.994
_refine_ls_R_factor_all 0.1690
_refine_ls_R_factor_gt 0.0567
_refine_ls_shift/su_max 0.003
_refine_ls_shift/su_mean 0.000
_refine_ls_structure_factor_coef Fsqd
_refine_ls_weighting_details 'calc w=1/[\s^2^(Fo^2^)+(0.0561P)^2^] where P=(Fo^2^+2Fc^2^)/3'
_refine_ls_weighting_scheme calc
_refine_ls_wR_factor_gt 0.1200
_refine_ls_wR_factor_ref 0.1548
_reflns_number_gt 5010
_reflns_number_total 10979
_reflns_threshold_expression I>2\s(I)
_cod_data_source_file lx2082.cif
_cod_data_source_block I
_cod_depositor_comments
;
The following automatic conversions were performed:
'_symmetry_cell_setting' value 'Triclinic' changed to 'triclinic'
according to '/home/saulius/struct/CIF-dictionaries/cif_core.dic'
dictionary named 'cif_core.dic' version 2.4.1 from 2010-06-29.

Automatic conversion script
Id: cif_fix_enum 1527 2010-12-29 10:47:43Z saulius 

The following automatic conversions were performed:

'_symmetry_cell_setting' value 'Triclinic' changed to 'triclinic'
according to /home/saulius/struct/CIF-dictionaries/cif_core.dic
dictionary named 'cif_core.dic' version 2.4.1 from 2010-06-29.

Automatic conversion script
Id: cif_fix_values 1715 2011-07-08 13:25:40Z adriana 
;
_cod_original_sg_symbol_Hall -P_1
_cod_database_code 2220870
_cod_database_fobs_code 2220870

loop_
_symmetry_equiv_pos_as_xyz
'x, y, z'
'-x, -y, -z'

loop_
_atom_site_type_symbol
_atom_site_label
_atom_site_fract_x
_atom_site_fract_y
_atom_site_fract_z
_atom_site_U_iso_or_equiv
_atom_site_adp_type
_atom_site_calc_flag
_atom_site_refinement_flags
_atom_site_occupancy
_atom_site_disorder_assembly
_atom_site_disorder_group
C C1 0.2154(5) 0.0370(4) 0.2924(4) 0.0382(13) Uani d . 1 . .
C C2 0.2772(4) 0.1381(3) 0.2784(3) 0.0271(11) Uani d . 1 . .
C C3 0.3419(4) 0.1443(3) 0.2152(3) 0.0262(11) Uani d . 1 . .
H H3 0.3423 0.0836 0.1800 0.031 Uiso calc R 1 . .
C C4 0.4089(4) 0.2337(4) 0.1973(3) 0.0227(10) Uani d . 1 . .
C C5 0.4801(4) 0.2298(3) 0.1255(3) 0.0275(11) Uani d . 1 . .
C C6 0.5271(5) 0.1424(4) 0.1132(4) 0.0398(13) Uani d . 1 . .
H H6A 0.5862 0.1463 0.1738 0.060 Uiso calc R 1 . .
H H6B 0.5742 0.1458 0.0681 0.060 Uiso calc R 1 . .
H H6C 0.4509 0.0790 0.0896 0.060 Uiso calc R 1 . .
C C7 0.6002(5) 0.3285(4) 0.1560(4) 0.0366(13) Uani d . 1 . .
H H7A 0.5707 0.3849 0.1606 0.055 Uiso calc R 1 . .
H H7B 0.6448 0.3271 0.1095 0.055 Uiso calc R 1 . .
H H7C 0.6614 0.3362 0.2174 0.055 Uiso calc R 1 . .
C C8 0.3812(5) 0.2206(4) 0.0314(3) 0.0324(12) Uani d . 1 . .
H H8A 0.3035 0.1589 0.0127 0.049 Uiso calc R 1 . .
H H8B 0.4227 0.2187 -0.0169 0.049 Uiso calc R 1 . .
H H8C 0.3543 0.2783 0.0387 0.049 Uiso calc R 1 . .
C C9 -0.0415(5) 0.3477(5) 0.3914(4) 0.0423(14) Uani d . 1 . .
C C10 0.0368(5) 0.3223(4) 0.3293(3) 0.0282(11) Uani d . 1 . .
C C11 -0.0341(4) 0.2624(4) 0.2390(3) 0.0319(12) Uani d . 1 . .
H H11 -0.1273 0.2345 0.2219 0.038 Uiso calc R 1 . .
C C12 0.0219(4) 0.2388(3) 0.1682(3) 0.0255(11) Uani d . 1 . .
C C13 -0.0694(5) 0.1722(4) 0.0695(3) 0.0321(12) Uani d . 1 . .
C C14 0.0128(5) 0.1427(4) 0.0125(3) 0.0442(14) Uani d . 1 . .
H H14A 0.0772 0.2032 0.0099 0.066 Uiso calc R 1 . .
H H14B -0.0453 0.1014 -0.0514 0.066 Uiso calc R 1 . .
H H14C 0.0591 0.1046 0.0426 0.066 Uiso calc R 1 . .
C C15 -0.1688(5) 0.0761(4) 0.0745(4) 0.0431(14) Uani d . 1 . .
H H15A -0.2250 0.0332 0.0107 0.065 Uiso calc R 1 . .
H H15B -0.2237 0.0942 0.1093 0.065 Uiso calc R 1 . .
H H15C -0.1209 0.0402 0.1067 0.065 Uiso calc R 1 . .
C C16 -0.1424(5) 0.2326(4) 0.0233(3) 0.0419(14) Uani d . 1 . .
H H16A -0.0781 0.2943 0.0226 0.063 Uiso calc R 1 . .
H H16B -0.1966 0.2495 0.0593 0.063 Uiso calc R 1 . .
H H16C -0.1989 0.1926 -0.0413 0.063 Uiso calc R 1 . .
C C17 0.2152(9) 0.5096(8) 0.2473(7) 0.033(3) Uani d P 0.508(12) A 1
H H17A 0.1703 0.4709 0.1808 0.050 Uiso calc PR 0.508(12) A 1
H H17B 0.2522 0.5809 0.2530 0.050 Uiso calc PR 0.508(12) A 1
H H17C 0.1521 0.4986 0.2809 0.050 Uiso calc PR 0.508(12) A 1
C C18 0.6284(5) 0.2615(4) 0.5218(3) 0.0374(13) Uani d . 1 . .
C C19 0.5238(5) 0.2489(4) 0.5689(3) 0.0295(11) Uani d . 1 . .
C C20 0.5083(5) 0.1814(4) 0.6188(3) 0.0332(12) Uani d . 1 . .
H H20 0.5686 0.1481 0.6259 0.040 Uiso calc R 1 . .
C C21 0.4099(5) 0.1568(4) 0.6610(3) 0.0343(12) Uani d . 1 . .
C C22 0.4030(6) 0.0779(4) 0.7129(4) 0.0468(15) Uani d . 1 . .
C C23 0.3917(8) -0.0193(4) 0.6472(4) 0.073(2) Uani d . 1 . .
H H23A 0.3114 -0.0435 0.5922 0.110 Uiso calc R 1 . .
H H23B 0.3880 -0.0698 0.6805 0.110 Uiso calc R 1 . .
H H23C 0.4686 -0.0069 0.6267 0.110 Uiso calc R 1 . .
C C24 0.5299(6) 0.1188(4) 0.7993(4) 0.0576(17) Uani d . 1 . .
H H24A 0.6068 0.1340 0.7787 0.086 Uiso calc R 1 . .
H H24B 0.5297 0.0685 0.8326 0.086 Uiso calc R 1 . .
H H24C 0.5341 0.1798 0.8415 0.086 Uiso calc R 1 . .
C C25 0.2841(7) 0.0601(5) 0.7459(4) 0.0661(19) Uani d . 1 . .
H H25A 0.2927 0.1229 0.7881 0.099 Uiso calc R 1 . .
H H25B 0.2800 0.0098 0.7795 0.099 Uiso calc R 1 . .
H H25C 0.2033 0.0363 0.6914 0.099 Uiso calc R 1 . .
C C26 0.5696(5) 0.4356(4) 0.8933(3) 0.0320(12) Uani d . 1 . .
C C27 0.4424(4) 0.4033(3) 0.8111(3) 0.0251(11) Uani d . 1 . .
C C28 0.3258(4) 0.3757(3) 0.8271(3) 0.0291(11) Uani d . 1 . .
H H28 0.3273 0.3768 0.8891 0.035 Uiso calc R 1 . .
C C29 0.2011(5) 0.3452(4) 0.7550(3) 0.0302(11) Uani d . 1 B .
C C30 0.0798(5) 0.3395(4) 0.7834(3) 0.0377(13) Uani d . 1 . .
C C31 -0.0429(8) 0.2896(9) 0.6985(6) 0.054(3) Uani d P 0.687(9) B 1
H H31A -0.1201 0.2843 0.7177 0.081 Uiso calc PR 0.687(9) B 1
H H31B -0.0487 0.2225 0.6679 0.081 Uiso calc PR 0.687(9) B 1
H H31C -0.0399 0.3293 0.6545 0.081 Uiso calc PR 0.687(9) B 1
C C32 0.0967(8) 0.4400(7) 0.8317(7) 0.053(3) Uani d P 0.687(9) B 1
H H32A 0.1105 0.4826 0.7909 0.080 Uiso calc PR 0.687(9) B 1
H H32B 0.1734 0.4668 0.8896 0.080 Uiso calc PR 0.687(9) B 1
H H32C 0.0178 0.4386 0.8473 0.080 Uiso calc PR 0.687(9) B 1
C C33 0.0716(8) 0.2709(7) 0.8505(6) 0.048(3) Uani d P 0.687(9) B 1
H H33A 0.1459 0.3047 0.9098 0.073 Uiso calc PR 0.687(9) B 1
H H33B 0.0753 0.2071 0.8201 0.073 Uiso calc PR 0.687(9) B 1
H H33C -0.0113 0.2584 0.8633 0.073 Uiso calc PR 0.687(9) B 1
C C31B 0.0110(18) 0.4102(13) 0.7309(13) 0.052(6) Uani d P 0.313(9) B 2
H H31D -0.0289 0.3769 0.6631 0.078 Uiso calc PR 0.313(9) B 2
H H31E 0.0790 0.4757 0.7429 0.078 Uiso calc PR 0.313(9) B 2
H H31F -0.0569 0.4191 0.7564 0.078 Uiso calc PR 0.313(9) B 2
C C32B 0.1036(17) 0.3959(16) 0.8881(12) 0.050(6) Uani d P 0.313(9) B 2
H H32D 0.0189 0.3915 0.8956 0.076 Uiso calc PR 0.313(9) B 2
H H32E 0.1600 0.4664 0.9033 0.076 Uiso calc PR 0.313(9) B 2
H H32F 0.1467 0.3650 0.9305 0.076 Uiso calc PR 0.313(9) B 2
C C33B -0.017(2) 0.2381(15) 0.746(2) 0.091(12) Uani d P 0.313(9) B 2
H H33D 0.0248 0.1920 0.7636 0.136 Uiso calc PR 0.313(9) B 2
H H33E -0.0524 0.2204 0.6771 0.136 Uiso calc PR 0.313(9) B 2
H H33F -0.0888 0.2333 0.7712 0.136 Uiso calc PR 0.313(9) B 2
C C34 0.0684(6) 0.1373(5) 0.4794(4) 0.069(2) Uani d . 1 B .
H H34A 0.0956 0.0816 0.4885 0.104 Uiso calc R 1 . .
H H34B 0.0012 0.1164 0.4172 0.104 Uiso calc R 1 . .
H H34C 0.0320 0.1569 0.5279 0.104 Uiso calc R 1 . .
C C35 0.2792(10) 0.5035(7) 0.6105(7) 0.038(3) Uani d P 0.546(15) B 1
H H35A 0.1921 0.4725 0.6149 0.057 Uiso calc PR 0.546(15) B 1
H H35B 0.2785 0.5554 0.5794 0.057 Uiso calc PR 0.546(15) B 1
H H35C 0.3453 0.5335 0.6738 0.057 Uiso calc PR 0.546(15) B 1
F F1 0.2653(4) 0.0395(2) 0.3817(2) 0.0601(10) Uani d . 1 . .
F F2 0.2309(3) -0.0384(2) 0.2390(2) 0.0493(8) Uani d . 1 . .
F F3 0.0859(3) 0.0125(2) 0.2729(2) 0.0579(9) Uani d . 1 . .
F F4 0.0066(3) 0.3460(3) 0.4771(2) 0.0767(13) Uani d . 1 . .
F F5 -0.1676(3) 0.2897(3) 0.3588(2) 0.0867(14) Uani d . 1 . .
F F6 -0.0380(5) 0.4389(4) 0.3985(3) 0.1089(18) Uani d . 1 . .
F F7 0.7002(3) 0.2064(2) 0.5379(2) 0.0514(9) Uani d . 1 . .
F F8 0.7119(3) 0.3569(2) 0.5511(2) 0.0502(8) Uani d . 1 . .
F F9 0.5724(3) 0.2372(2) 0.42870(19) 0.0478(8) Uani d . 1 . .
F F10 0.6442(3) 0.3849(2) 0.8754(2) 0.0463(8) Uani d . 1 . .
F F11 0.5512(3) 0.4239(2) 0.97410(18) 0.0427(8) Uani d . 1 . .
F F12 0.6426(3) 0.53284(19) 0.91291(18) 0.0367(7) Uani d . 1 . .
Ni Ni1 0.28898(6) 0.34142(4) 0.30511(4) 0.02390(16) Uani d . 1 A .
Ni Ni2 0.32213(6) 0.31408(5) 0.61117(4) 0.02661(17) Uani d . 1 B .
O O1 0.2590(3) 0.2076(2) 0.3312(2) 0.0269(7) Uani d . 1 . .
O O2 0.4093(3) 0.3171(2) 0.2352(2) 0.0236(7) Uani d . 1 . .
O O3 0.1611(3) 0.3641(2) 0.3708(2) 0.0265(7) Uani d . 1 . .
O O4 0.1419(3) 0.2711(2) 0.1825(2) 0.0271(8) Uani d . 1 . .
O O5 0.3153(3) 0.4793(2) 0.2856(2) 0.0305(8) Uani d D 1 . .
H H5A 0.382(3) 0.511(3) 0.277(3) 0.046 Uiso d D 1 . .
H H5B 0.311(7) 0.509(5) 0.336(4) 0.046 Uiso d PD 0.492(12) A 2
O O6 0.4469(3) 0.4085(2) 0.4268(2) 0.0300(8) Uani d D 1 . .
H H6D 0.455(5) 0.369(3) 0.458(3) 0.045 Uiso d D 1 . .
H H6E 0.518(3) 0.442(3) 0.426(4) 0.045 Uiso d D 1 . .
O O7 0.4599(3) 0.3051(2) 0.5532(2) 0.0271(7) Uani d . 1 . .
O O8 0.3270(3) 0.1969(2) 0.6578(2) 0.0325(8) Uani d . 1 . .
O O9 0.4634(3) 0.4058(2) 0.7340(2) 0.0274(7) Uani d . 1 . .
O O10 0.1850(3) 0.3252(3) 0.6687(2) 0.0335(8) Uani d . 1 . .
O O11 0.1784(3) 0.2192(3) 0.4861(2) 0.0349(9) Uani d D 1 . .
H H11A 0.205(5) 0.206(4) 0.440(3) 0.052 Uiso d D 1 . .
O O12 0.3086(3) 0.4347(3) 0.5613(2) 0.0301(8) Uani d D 1 . .
H H12A 0.260(4) 0.416(4) 0.5048(16) 0.045 Uiso d D 1 . .
H H12B 0.266(8) 0.454(10) 0.593(4) 0.045 Uiso d PD 0.454(15) B 2

loop_
_atom_site_aniso_label
_atom_site_aniso_U_11
_atom_site_aniso_U_22
_atom_site_aniso_U_33
_atom_site_aniso_U_12
_atom_site_aniso_U_13
_atom_site_aniso_U_23
C1 0.045(3) 0.029(3) 0.039(3) 0.008(3) 0.021(3) 0.007(3)
C2 0.026(3) 0.025(3) 0.021(3) 0.002(2) 0.004(2) 0.003(2)
C3 0.026(3) 0.023(3) 0.026(3) 0.008(2) 0.007(2) 0.005(2)
C4 0.018(2) 0.031(3) 0.017(2) 0.008(2) 0.0034(18) 0.008(2)
C5 0.026(3) 0.026(3) 0.028(3) 0.007(2) 0.009(2) 0.006(2)
C6 0.039(3) 0.041(3) 0.053(4) 0.020(3) 0.026(3) 0.021(3)
C7 0.031(3) 0.036(3) 0.042(3) 0.010(2) 0.015(2) 0.014(3)
C8 0.037(3) 0.042(3) 0.023(3) 0.017(2) 0.012(2) 0.014(2)
C9 0.036(3) 0.065(4) 0.025(3) 0.024(3) 0.010(2) 0.005(3)
C10 0.030(3) 0.032(3) 0.021(3) 0.010(2) 0.009(2) 0.006(2)
C11 0.016(2) 0.046(3) 0.022(3) 0.005(2) 0.002(2) 0.001(2)
C12 0.023(3) 0.027(3) 0.025(3) 0.008(2) 0.007(2) 0.009(2)
C13 0.024(3) 0.037(3) 0.026(3) 0.008(2) 0.005(2) 0.002(2)
C14 0.034(3) 0.055(4) 0.026(3) 0.010(3) 0.005(2) -0.009(3)
C15 0.033(3) 0.036(3) 0.040(3) 0.000(2) 0.007(2) -0.006(3)
C16 0.034(3) 0.059(4) 0.024(3) 0.014(3) 0.004(2) 0.007(3)
C17 0.034(6) 0.043(7) 0.040(6) 0.024(5) 0.022(5) 0.020(5)
C18 0.037(3) 0.045(4) 0.024(3) 0.017(3) 0.006(2) -0.001(3)
C19 0.028(3) 0.030(3) 0.018(2) 0.008(2) -0.001(2) -0.003(2)
C20 0.039(3) 0.028(3) 0.027(3) 0.015(2) 0.003(2) 0.005(2)
C21 0.042(3) 0.026(3) 0.023(3) 0.007(3) 0.000(2) 0.005(2)
C22 0.069(4) 0.031(3) 0.036(3) 0.014(3) 0.012(3) 0.015(3)
C23 0.128(7) 0.036(4) 0.052(4) 0.027(4) 0.026(4) 0.017(3)
C24 0.081(5) 0.052(4) 0.042(4) 0.031(4) 0.012(3) 0.022(3)
C25 0.086(5) 0.054(4) 0.060(4) 0.011(4) 0.029(4) 0.039(4)
C26 0.034(3) 0.031(3) 0.025(3) 0.010(2) 0.005(2) 0.008(2)
C27 0.026(3) 0.024(3) 0.023(3) 0.008(2) 0.005(2) 0.008(2)
C28 0.032(3) 0.033(3) 0.017(2) 0.006(2) 0.006(2) 0.008(2)
C29 0.026(3) 0.033(3) 0.027(3) 0.004(2) 0.008(2) 0.010(2)
C30 0.029(3) 0.049(4) 0.023(3) 0.003(3) 0.007(2) 0.007(3)
C31 0.024(4) 0.098(9) 0.035(5) 0.020(5) 0.008(4) 0.018(5)
C32 0.036(5) 0.064(7) 0.059(7) 0.021(5) 0.020(5) 0.006(5)
C33 0.039(5) 0.070(7) 0.040(5) 0.011(5) 0.021(4) 0.028(5)
C31B 0.047(12) 0.037(12) 0.056(13) -0.001(9) 0.023(10) 0.002(10)
C32B 0.031(10) 0.080(17) 0.028(10) 0.008(10) 0.016(8) 0.001(10)
C33B 0.060(17) 0.029(12) 0.18(4) -0.006(11) 0.08(2) 0.017(16)
C34 0.055(4) 0.075(5) 0.042(4) -0.010(4) 0.016(3) -0.003(3)
C35 0.035(6) 0.038(7) 0.034(6) 0.013(5) 0.008(4) 0.003(5)
F1 0.100(3) 0.0395(19) 0.0349(19) 0.0108(19) 0.0235(18) 0.0205(16)
F2 0.068(2) 0.0258(17) 0.062(2) 0.0143(16) 0.0375(18) 0.0131(16)
F3 0.045(2) 0.0343(19) 0.090(3) 0.0014(15) 0.0344(19) 0.0168(18)
F4 0.056(2) 0.168(4) 0.0325(19) 0.060(3) 0.0294(17) 0.038(2)
F5 0.030(2) 0.154(4) 0.049(2) 0.023(2) 0.0169(17) -0.012(2)
F6 0.194(5) 0.098(4) 0.119(4) 0.104(4) 0.117(4) 0.048(3)
F7 0.0467(19) 0.066(2) 0.053(2) 0.0380(18) 0.0171(16) 0.0152(18)
F8 0.0364(18) 0.046(2) 0.061(2) 0.0073(16) 0.0215(16) 0.0067(17)
F9 0.0466(19) 0.074(2) 0.0277(17) 0.0309(17) 0.0138(14) 0.0108(16)
F10 0.0430(19) 0.051(2) 0.0408(18) 0.0281(16) 0.0013(14) 0.0044(16)
F11 0.0382(17) 0.054(2) 0.0238(15) 0.0046(15) 0.0023(13) 0.0165(15)
F12 0.0326(16) 0.0282(16) 0.0317(16) -0.0006(13) 0.0002(12) 0.0048(13)
Ni1 0.0211(3) 0.0256(3) 0.0187(3) 0.0038(3) 0.0044(2) 0.0041(3)
Ni2 0.0253(3) 0.0307(4) 0.0181(3) 0.0052(3) 0.0053(3) 0.0063(3)
O1 0.0255(18) 0.0307(19) 0.0201(17) 0.0065(15) 0.0060(14) 0.0071(15)
O2 0.0221(17) 0.0204(18) 0.0272(18) 0.0050(14) 0.0090(14) 0.0088(15)
O3 0.0221(18) 0.0328(19) 0.0189(17) 0.0059(15) 0.0051(14) 0.0055(15)
O4 0.0200(18) 0.037(2) 0.0209(17) 0.0061(15) 0.0068(14) 0.0082(15)
O5 0.029(2) 0.031(2) 0.034(2) 0.0089(16) 0.0150(16) 0.0132(17)
O6 0.0271(19) 0.030(2) 0.0263(19) 0.0019(16) 0.0070(16) 0.0115(16)
O7 0.0285(18) 0.0284(19) 0.0253(18) 0.0112(16) 0.0095(14) 0.0082(15)
O8 0.038(2) 0.030(2) 0.0233(18) 0.0061(17) 0.0089(15) 0.0078(16)
O9 0.0213(17) 0.0322(19) 0.0199(17) 0.0005(14) 0.0054(13) 0.0065(15)
O10 0.0275(19) 0.049(2) 0.0188(18) 0.0099(16) 0.0060(14) 0.0096(17)
O11 0.032(2) 0.037(2) 0.0220(19) -0.0012(16) 0.0106(15) 0.0025(16)
O12 0.0267(19) 0.039(2) 0.0202(18) 0.0113(16) 0.0055(15) 0.0049(17)

loop_
_atom_type_symbol
_atom_type_description
_atom_type_scat_dispersion_real
_atom_type_scat_dispersion_imag
_atom_type_scat_source
C C 0.0033 0.0016 'International Tables Vol C Tables 4.2.6.8 and 6.1.1.4'
H H 0.0000 0.0000 'International Tables Vol C Tables 4.2.6.8 and 6.1.1.4'
O O 0.0106 0.0060 'International Tables Vol C Tables 4.2.6.8 and 6.1.1.4'
F F 0.0171 0.0103 'International Tables Vol C Tables 4.2.6.8 and 6.1.1.4'
Ni Ni 0.3393 1.1124 'International Tables Vol C Tables 4.2.6.8 and 6.1.1.4'

loop_
_geom_angle_atom_site_label_1
_geom_angle_atom_site_label_2
_geom_angle_atom_site_label_3
_geom_angle_site_symmetry_1
_geom_angle_site_symmetry_3
_geom_angle
_geom_angle_publ_flag
F2 C1 F3 . . 106.6(4) ?
F2 C1 F1 . . 107.1(4) ?
F3 C1 F1 . . 106.7(4) ?
F2 C1 C2 . . 114.4(4) ?
F3 C1 C2 . . 110.6(4) ?
F1 C1 C2 . . 111.0(4) ?
O1 C2 C3 . . 129.0(4) ?
O1 C2 C1 . . 111.7(4) ?
C3 C2 C1 . . 119.3(4) ?
C2 C3 C4 . . 125.7(4) ?
C2 C3 H3 . . 117.1 ?
C4 C3 H3 . . 117.1 ?
O2 C4 C3 . . 123.0(4) ?
O2 C4 C5 . . 116.8(4) ?
C3 C4 C5 . . 120.1(4) ?
C4 C5 C6 . . 113.8(4) ?
C4 C5 C8 . . 106.3(4) ?
C6 C5 C8 . . 109.5(4) ?
C4 C5 C7 . . 109.1(4) ?
C6 C5 C7 . . 108.7(4) ?
C8 C5 C7 . . 109.2(4) ?
C5 C6 H6A . . 109.5 ?
C5 C6 H6B . . 109.5 ?
H6A C6 H6B . . 109.5 ?
C5 C6 H6C . . 109.5 ?
H6A C6 H6C . . 109.5 ?
H6B C6 H6C . . 109.5 ?
C5 C7 H7A . . 109.5 ?
C5 C7 H7B . . 109.5 ?
H7A C7 H7B . . 109.5 ?
C5 C7 H7C . . 109.5 ?
H7A C7 H7C . . 109.5 ?
H7B C7 H7C . . 109.5 ?
C5 C8 H8A . . 109.5 ?
C5 C8 H8B . . 109.5 ?
H8A C8 H8B . . 109.5 ?
C5 C8 H8C . . 109.5 ?
H8A C8 H8C . . 109.5 ?
H8B C8 H8C . . 109.5 ?
F4 C9 F6 . . 105.9(5) ?
F4 C9 F5 . . 107.4(5) ?
F6 C9 F5 . . 105.7(5) ?
F4 C9 C10 . . 113.0(4) ?
F6 C9 C10 . . 109.8(5) ?
F5 C9 C10 . . 114.4(4) ?
O3 C10 C11 . . 130.0(4) ?
O3 C10 C9 . . 113.0(4) ?
C11 C10 C9 . . 116.9(4) ?
C10 C11 C12 . . 124.7(4) ?
C10 C11 H11 . . 117.6 ?
C12 C11 H11 . . 117.6 ?
O4 C12 C11 . . 123.3(4) ?
O4 C12 C13 . . 117.5(4) ?
C11 C12 C13 . . 119.2(4) ?
C12 C13 C14 . . 109.3(4) ?
C12 C13 C16 . . 107.8(4) ?
C14 C13 C16 . . 110.1(4) ?
C12 C13 C15 . . 110.3(4) ?
C14 C13 C15 . . 108.8(4) ?
C16 C13 C15 . . 110.4(4) ?
C13 C14 H14A . . 109.5 ?
C13 C14 H14B . . 109.5 ?
H14A C14 H14B . . 109.5 ?
C13 C14 H14C . . 109.5 ?
H14A C14 H14C . . 109.5 ?
H14B C14 H14C . . 109.5 ?
C13 C15 H15A . . 109.5 ?
C13 C15 H15B . . 109.5 ?
H15A C15 H15B . . 109.5 ?
C13 C15 H15C . . 109.5 ?
H15A C15 H15C . . 109.5 ?
H15B C15 H15C . . 109.5 ?
C13 C16 H16A . . 109.5 ?
C13 C16 H16B . . 109.5 ?
H16A C16 H16B . . 109.5 ?
C13 C16 H16C . . 109.5 ?
H16A C16 H16C . . 109.5 ?
H16B C16 H16C . . 109.5 ?
O5 C17 H17A . . 109.5 ?
O5 C17 H17B . . 109.5 ?
O5 C17 H17C . . 109.5 ?
H17A C17 H5B . . 140.5 ?
H17B C17 H5B . . 99.1 ?
H17C C17 H5B . . 84.8 ?
F7 C18 F9 . . 107.1(4) ?
F7 C18 F8 . . 107.1(4) ?
F9 C18 F8 . . 107.1(4) ?
F7 C18 C19 . . 114.2(4) ?
F9 C18 C19 . . 110.4(4) ?
F8 C18 C19 . . 110.6(4) ?
O7 C19 C20 . . 128.9(5) ?
O7 C19 C18 . . 111.7(4) ?
C20 C19 C18 . . 119.4(5) ?
C19 C20 C21 . . 125.7(5) ?
C19 C20 H20 . . 117.2 ?
C21 C20 H20 . . 117.2 ?
O8 C21 C20 . . 122.8(4) ?
O8 C21 C22 . . 117.5(5) ?
C20 C21 C22 . . 119.7(5) ?
C21 C22 C23 . . 109.4(4) ?
C21 C22 C25 . . 109.6(5) ?
C23 C22 C25 . . 110.3(5) ?
C21 C22 C24 . . 107.7(4) ?
C23 C22 C24 . . 110.7(5) ?
C25 C22 C24 . . 109.1(5) ?
C22 C23 H23A . . 109.5 ?
C22 C23 H23B . . 109.5 ?
H23A C23 H23B . . 109.5 ?
C22 C23 H23C . . 109.5 ?
H23A C23 H23C . . 109.5 ?
H23B C23 H23C . . 109.5 ?
C22 C24 H24A . . 109.5 ?
C22 C24 H24B . . 109.5 ?
H24A C24 H24B . . 109.5 ?
C22 C24 H24C . . 109.5 ?
H24A C24 H24C . . 109.5 ?
H24B C24 H24C . . 109.5 ?
C22 C25 H25A . . 109.5 ?
C22 C25 H25B . . 109.5 ?
H25A C25 H25B . . 109.5 ?
C22 C25 H25C . . 109.5 ?
H25A C25 H25C . . 109.5 ?
H25B C25 H25C . . 109.5 ?
F10 C26 F12 . . 106.8(4) ?
F10 C26 F11 . . 106.5(4) ?
F12 C26 F11 . . 105.9(4) ?
F10 C26 C27 . . 112.0(4) ?
F12 C26 C27 . . 111.2(4) ?
F11 C26 C27 . . 114.0(4) ?
O9 C27 C28 . . 129.1(4) ?
O9 C27 C26 . . 112.1(4) ?
C28 C27 C26 . . 118.8(4) ?
C27 C28 C29 . . 123.1(4) ?
C27 C28 H28 . . 118.5 ?
C29 C28 H28 . . 118.5 ?
O10 C29 C28 . . 123.9(4) ?
O10 C29 C30 . . 117.3(4) ?
C28 C29 C30 . . 118.7(4) ?
C32 C30 C33B . . 141.5(10) ?
C32 C30 C31 . . 112.8(7) ?
C32 C30 C29 . . 108.1(5) ?
C33B C30 C29 . . 110.1(10) ?
C31 C30 C29 . . 110.1(5) ?
C33B C30 C32B . . 116.1(14) ?
C29 C30 C32B . . 117.6(7) ?
C32 C30 C33 . . 111.1(6) ?
C31 C30 C33 . . 107.3(6) ?
C29 C30 C33 . . 107.4(5) ?
C33B C30 C31B . . 106.6(15) ?
C29 C30 C31B . . 106.6(7) ?
C30 C31 H31A . . 109.5 ?
C30 C31 H31B . . 109.5 ?
C30 C31 H31C . . 109.5 ?
C30 C32 H32A . . 109.5 ?
C30 C32 H32B . . 109.5 ?
C30 C32 H32C . . 109.5 ?
C30 C33 H33A . . 109.5 ?
C30 C33 H33B . . 109.5 ?
C30 C33 H33C . . 109.5 ?
C30 C31B H31D . . 109.5 ?
C30 C31B H31E . . 109.5 ?
H31D C31B H31E . . 109.5 ?
C30 C31B H31F . . 109.5 ?
H31D C31B H31F . . 109.5 ?
H31E C31B H31F . . 109.5 ?
C30 C32B H32D . . 109.5 ?
C30 C32B H32E . . 109.5 ?
H32D C32B H32E . . 109.5 ?
C30 C32B H32F . . 109.5 ?
H32D C32B H32F . . 109.5 ?
H32E C32B H32F . . 109.5 ?
C30 C33B H33D . . 109.5 ?
C30 C33B H33E . . 109.5 ?
H33D C33B H33E . . 109.5 ?
C30 C33B H33F . . 109.5 ?
H33D C33B H33F . . 109.5 ?
H33E C33B H33F . . 109.5 ?
O11 C34 H34A . . 109.5 ?
O11 C34 H34B . . 109.5 ?
H34A C34 H34B . . 109.5 ?
O11 C34 H34C . . 109.5 ?
H34A C34 H34C . . 109.5 ?
H34B C34 H34C . . 109.5 ?
O12 C35 H35A . . 109.5 ?
O12 C35 H35B . . 109.5 ?
O12 C35 H35C . . 109.5 ?
O4 Ni1 O2 . . 86.61(12) ?
O4 Ni1 O1 . . 88.71(13) ?
O2 Ni1 O1 . . 90.57(12) ?
O4 Ni1 O3 . . 91.10(12) ?
O2 Ni1 O3 . . 177.68(12) ?
O1 Ni1 O3 . . 89.75(12) ?
O4 Ni1 O6 . . 176.00(14) ?
O2 Ni1 O6 . . 89.65(13) ?
O1 Ni1 O6 . . 89.89(13) ?
O3 Ni1 O6 . . 92.65(13) ?
O4 Ni1 O5 . . 92.70(13) ?
O2 Ni1 O5 . . 92.81(12) ?
O1 Ni1 O5 . . 176.41(13) ?
O3 Ni1 O5 . . 86.92(12) ?
O6 Ni1 O5 . . 88.91(13) ?
O8 Ni2 O10 . . 89.86(14) ?
O8 Ni2 O7 . . 91.07(13) ?
O10 Ni2 O7 . . 179.05(14) ?
O8 Ni2 O9 . . 88.98(13) ?
O10 Ni2 O9 . . 89.01(13) ?
O7 Ni2 O9 . . 90.81(13) ?
O8 Ni2 O11 . . 90.45(13) ?
O10 Ni2 O11 . . 91.16(13) ?
O7 Ni2 O11 . . 89.03(13) ?
O9 Ni2 O11 . . 179.40(14) ?
O8 Ni2 O12 . . 177.62(13) ?
O10 Ni2 O12 . . 88.24(13) ?
O7 Ni2 O12 . . 90.84(13) ?
O9 Ni2 O12 . . 92.41(13) ?
O11 Ni2 O12 . . 88.17(13) ?
C2 O1 Ni1 . . 120.1(3) ?
C4 O2 Ni1 . . 125.9(3) ?
C10 O3 Ni1 . . 121.3(3) ?
C12 O4 Ni1 . . 128.1(3) ?
C17 O5 Ni1 . . 125.0(5) ?
C17 O5 H5A . . 109(4) ?
Ni1 O5 H5A . . 121(4) ?
Ni1 O5 H5B . . 100(6) ?
H5A O5 H5B . . 111(3) ?
Ni1 O6 H6D . . 112(4) ?
Ni1 O6 H6E . . 120(4) ?
H6D O6 H6E . . 112(5) ?
C19 O7 Ni2 . . 122.4(3) ?
C21 O8 Ni2 . . 127.8(3) ?
C27 O9 Ni2 . . 119.3(3) ?
C29 O10 Ni2 . . 125.7(3) ?
C34 O11 Ni2 . . 124.2(3) ?
C34 O11 H11A . . 111(4) ?
Ni2 O11 H11A . . 116(4) ?
C35 O12 Ni2 . . 118.8(5) ?
C35 O12 H12A . . 110(4) ?
Ni2 O12 H12A . . 112(4) ?
Ni2 O12 H12B . . 99(9) ?
H12A O12 H12B . . 107(3) ?

loop_
_geom_bond_atom_site_label_1
_geom_bond_atom_site_label_2
_geom_bond_site_symmetry_2
_geom_bond_distance
_geom_bond_publ_flag
C1 F2 . 1.332(6) ?
C1 F3 . 1.334(6) ?
C1 F1 . 1.337(6) ?
C1 C2 . 1.522(6) ?
C2 O1 . 1.279(5) ?
C2 C3 . 1.364(6) ?
C3 C4 . 1.424(6) ?
C3 H3 . 0.9500 ?
C4 O2 . 1.247(5) ?
C4 C5 . 1.530(6) ?
C5 C6 . 1.531(6) ?
C5 C8 . 1.540(6) ?
C5 C7 . 1.542(6) ?
C6 H6A . 0.9800 ?
C6 H6B . 0.9800 ?
C6 H6C . 0.9800 ?
C7 H7A . 0.9800 ?
C7 H7B . 0.9800 ?
C7 H7C . 0.9800 ?
C8 H8A . 0.9800 ?
C8 H8B . 0.9800 ?
C8 H8C . 0.9800 ?
C9 F4 . 1.302(6) ?
C9 F6 . 1.310(7) ?
C9 F5 . 1.319(6) ?
C9 C10 . 1.532(7) ?
C10 O3 . 1.274(5) ?
C10 C11 . 1.368(6) ?
C11 C12 . 1.434(6) ?
C11 H11 . 0.9500 ?
C12 O4 . 1.239(5) ?
C12 C13 . 1.527(6) ?
C13 C14 . 1.531(6) ?
C13 C16 . 1.540(7) ?
C13 C15 . 1.547(6) ?
C14 H14A . 0.9800 ?
C14 H14B . 0.9800 ?
C14 H14C . 0.9800 ?
C15 H15A . 0.9800 ?
C15 H15B . 0.9800 ?
C15 H15C . 0.9800 ?
C16 H16A . 0.9800 ?
C16 H16B . 0.9800 ?
C16 H16C . 0.9800 ?
C17 O5 . 1.377(9) ?
C17 H17A . 0.9800 ?
C17 H17B . 0.9800 ?
C17 H17C . 0.9800 ?
C18 F7 . 1.326(6) ?
C18 F9 . 1.336(5) ?
C18 F8 . 1.337(6) ?
C18 C19 . 1.526(7) ?
C19 O7 . 1.273(5) ?
C19 C20 . 1.369(6) ?
C20 C21 . 1.421(7) ?
C20 H20 . 0.9500 ?
C21 O8 . 1.248(6) ?
C21 C22 . 1.528(7) ?
C22 C23 . 1.528(8) ?
C22 C25 . 1.528(8) ?
C22 C24 . 1.542(8) ?
C23 H23A . 0.9800 ?
C23 H23B . 0.9800 ?
C23 H23C . 0.9800 ?
C24 H24A . 0.9800 ?
C24 H24B . 0.9800 ?
C24 H24C . 0.9800 ?
C25 H25A . 0.9800 ?
C25 H25B . 0.9800 ?
C25 H25C . 0.9800 ?
C26 F10 . 1.330(6) ?
C26 F12 . 1.342(5) ?
C26 F11 . 1.350(5) ?
C26 C27 . 1.522(6) ?
C27 O9 . 1.278(5) ?
C27 C28 . 1.361(6) ?
C28 C29 . 1.429(6) ?
C28 H28 . 0.9500 ?
C29 O10 . 1.256(5) ?
C29 C30 . 1.531(7) ?
C30 C32 . 1.447(10) ?
C30 C33B . 1.45(2) ?
C30 C31 . 1.499(9) ?
C30 C32B . 1.575(17) ?
C30 C33 . 1.582(9) ?
C30 C31B . 1.68(2) ?
C31 H31A . 0.9800 ?
C31 H31B . 0.9800 ?
C31 H31C . 0.9800 ?
C32 H32A . 0.9800 ?
C32 H32B . 0.9800 ?
C32 H32C . 0.9800 ?
C33 H33A . 0.9800 ?
C33 H33B . 0.9800 ?
C33 H33C . 0.9800 ?
C31B H31D . 0.9800 ?
C31B H31E . 0.9800 ?
C31B H31F . 0.9800 ?
C32B H32D . 0.9800 ?
C32B H32E . 0.9800 ?
C32B H32F . 0.9800 ?
C33B H33D . 0.9800 ?
C33B H33E . 0.9800 ?
C33B H33F . 0.9800 ?
C34 O11 . 1.409(6) ?
C34 H34A . 0.9800 ?
C34 H34B . 0.9800 ?
C34 H34C . 0.9800 ?
C35 O12 . 1.320(10) ?
C35 H35A . 0.9800 ?
C35 H35B . 0.9800 ?
C35 H35C . 0.9800 ?
C35 H12B . 0.67(13) ?
Ni1 O4 . 1.995(3) ?
Ni1 O2 . 2.013(3) ?
Ni1 O1 . 2.032(3) ?
Ni1 O3 . 2.039(3) ?
Ni1 O6 . 2.040(3) ?
Ni1 O5 . 2.051(3) ?
Ni2 O8 . 2.004(3) ?
Ni2 O10 . 2.010(3) ?
Ni2 O7 . 2.013(3) ?
Ni2 O9 . 2.022(3) ?
Ni2 O11 . 2.063(3) ?
Ni2 O12 . 2.098(4) ?
O5 H5A . 0.82(4) ?
O5 H5B . 0.83(2) ?
O6 H6D . 0.84(4) ?
O6 H6E . 0.81(4) ?
O11 H11A . 0.85(5) ?
O12 H12A . 0.838(19) ?
O12 H12B . 0.84(2) ?

loop_
_geom_hbond_atom_site_label_D
_geom_hbond_atom_site_label_H
_geom_hbond_atom_site_label_A
_geom_hbond_site_symmetry_A
_geom_hbond_distance_DH
_geom_hbond_distance_HA
_geom_hbond_distance_DA
_geom_hbond_angle_DHA
O5 H5A O9 2_666 0.82(4) 1.87(2) 2.692(4) 175(5)
O6 H6D O7 . 0.84(4) 1.89(2) 2.701(4) 164(5)
O6 H6E O12 2_666 0.81(4) 2.16(2) 2.951(5) 164(5)
O11 H11A O1 . 0.85(5) 1.93(5) 2.764(4) 166(5)
O12 H12A O3 . 0.84(2) 1.94(2) 2.778(4) 173(5)
O12 H12B O10 . 0.84(2) 2.50(10) 2.861(4) 108(11)

loop_
_geom_torsion_atom_site_label_1
_geom_torsion_atom_site_label_2
_geom_torsion_atom_site_label_3
_geom_torsion_atom_site_label_4
_geom_torsion_site_symmetry_1
_geom_torsion_site_symmetry_2
_geom_torsion_site_symmetry_3
_geom_torsion_site_symmetry_4
_geom_torsion
_geom_torsion_publ_flag
F2 C1 C2 O1 . . . . 179.9(4) ?
F3 C1 C2 O1 . . . . 59.5(5) ?
F1 C1 C2 O1 . . . . -58.8(6) ?
F2 C1 C2 C3 . . . . -0.2(7) ?
F3 C1 C2 C3 . . . . -120.6(5) ?
F1 C1 C2 C3 . . . . 121.1(5) ?
O1 C2 C3 C4 . . . . 2.6(8) ?
C1 C2 C3 C4 . . . . -177.3(4) ?
C2 C3 C4 O2 . . . . -4.0(7) ?
C2 C3 C4 C5 . . . . 178.7(4) ?
O2 C4 C5 C6 . . . . 155.5(4) ?
C3 C4 C5 C6 . . . . -27.0(6) ?
O2 C4 C5 C8 . . . . -83.9(5) ?
C3 C4 C5 C8 . . . . 93.6(5) ?
O2 C4 C5 C7 . . . . 33.8(5) ?
C3 C4 C5 C7 . . . . -148.7(4) ?
F4 C9 C10 O3 . . . . -42.5(7) ?
F6 C9 C10 O3 . . . . 75.5(6) ?
F5 C9 C10 O3 . . . . -165.9(5) ?
F4 C9 C10 C11 . . . . 139.4(5) ?
F6 C9 C10 C11 . . . . -102.6(6) ?
F5 C9 C10 C11 . . . . 16.1(7) ?
O3 C10 C11 C12 . . . . -4.0(9) ?
C9 C10 C11 C12 . . . . 173.7(5) ?
C10 C11 C12 O4 . . . . -0.2(8) ?
C10 C11 C12 C13 . . . . -178.9(5) ?
O4 C12 C13 C14 . . . . 11.2(6) ?
C11 C12 C13 C14 . . . . -170.0(4) ?
O4 C12 C13 C16 . . . . -108.5(5) ?
C11 C12 C13 C16 . . . . 70.3(5) ?
O4 C12 C13 C15 . . . . 130.8(4) ?
C11 C12 C13 C15 . . . . -50.3(6) ?
F7 C18 C19 O7 . . . . 178.4(4) ?
F9 C18 C19 O7 . . . . -60.8(6) ?
F8 C18 C19 O7 . . . . 57.5(5) ?
F7 C18 C19 C20 . . . . -2.7(6) ?
F9 C18 C19 C20 . . . . 118.1(5) ?
F8 C18 C19 C20 . . . . -123.6(5) ?
O7 C19 C20 C21 . . . . 3.1(8) ?
C18 C19 C20 C21 . . . . -175.6(4) ?
C19 C20 C21 O8 . . . . -1.3(8) ?
C19 C20 C21 C22 . . . . 178.6(5) ?
O8 C21 C22 C23 . . . . 124.7(6) ?
C20 C21 C22 C23 . . . . -55.2(7) ?
O8 C21 C22 C25 . . . . 3.6(7) ?
C20 C21 C22 C25 . . . . -176.3(5) ?
O8 C21 C22 C24 . . . . -115.0(5) ?
C20 C21 C22 C24 . . . . 65.1(6) ?
F10 C26 C27 O9 . . . . -52.4(5) ?
F12 C26 C27 O9 . . . . 66.9(5) ?
F11 C26 C27 O9 . . . . -173.4(4) ?
F10 C26 C27 C28 . . . . 127.0(5) ?
F12 C26 C27 C28 . . . . -113.6(5) ?
F11 C26 C27 C28 . . . . 6.1(7) ?
O9 C27 C28 C29 . . . . -1.3(8) ?
C26 C27 C28 C29 . . . . 179.3(4) ?
C27 C28 C29 O10 . . . . 12.1(8) ?
C27 C28 C29 C30 . . . . -165.8(5) ?
O10 C29 C30 C32 . . . . -111.8(6) ?
C28 C29 C30 C32 . . . . 66.2(7) ?
O10 C29 C30 C33B . . . . 63.0(16) ?
C28 C29 C30 C33B . . . . -119.0(16) ?
O10 C29 C30 C31 . . . . 11.8(8) ?
C28 C29 C30 C31 . . . . -170.2(6) ?
O10 C29 C30 C32B . . . . -160.8(11) ?
C28 C29 C30 C32B . . . . 17.2(12) ?
O10 C29 C30 C33 . . . . 128.3(6) ?
C28 C29 C30 C33 . . . . -53.7(7) ?
O10 C29 C30 C31B . . . . -52.3(8) ?
C28 C29 C30 C31B . . . . 125.7(8) ?
C3 C2 O1 Ni1 . . . . 15.5(6) ?
C1 C2 O1 Ni1 . . . . -164.6(3) ?
O4 Ni1 O1 C2 . . . . 63.7(3) ?
O2 Ni1 O1 C2 . . . . -22.9(3) ?
O3 Ni1 O1 C2 . . . . 154.8(3) ?
O6 Ni1 O1 C2 . . . . -112.5(3) ?
C3 C4 O2 Ni1 . . . . -14.1(6) ?
C5 C4 O2 Ni1 . . . . 163.3(3) ?
O4 Ni1 O2 C4 . . . . -65.2(3) ?
O1 Ni1 O2 C4 . . . . 23.5(3) ?
O6 Ni1 O2 C4 . . . . 113.4(3) ?
O5 Ni1 O2 C4 . . . . -157.7(3) ?
C11 C10 O3 Ni1 . . . . -3.3(7) ?
C9 C10 O3 Ni1 . . . . 179.0(3) ?
O4 Ni1 O3 C10 . . . . 9.4(3) ?
O1 Ni1 O3 C10 . . . . -79.3(3) ?
O6 Ni1 O3 C10 . . . . -169.2(3) ?
O5 Ni1 O3 C10 . . . . 102.0(3) ?
C11 C12 O4 Ni1 . . . . 11.3(7) ?
C13 C12 O4 Ni1 . . . . -169.9(3) ?
O2 Ni1 O4 C12 . . . . 166.5(4) ?
O1 Ni1 O4 C12 . . . . 75.8(4) ?
O3 Ni1 O4 C12 . . . . -13.9(4) ?
O5 Ni1 O4 C12 . . . . -100.9(4) ?
O4 Ni1 O5 C17 . . . . 39.8(5) ?
O2 Ni1 O5 C17 . . . . 126.6(5) ?
O3 Ni1 O5 C17 . . . . -51.1(5) ?
O6 Ni1 O5 C17 . . . . -143.8(5) ?
C20 C19 O7 Ni2 . . . . 5.1(7) ?
C18 C19 O7 Ni2 . . . . -176.1(3) ?
O8 Ni2 O7 C19 . . . . -10.1(3) ?
O9 Ni2 O7 C19 . . . . 78.9(3) ?
O11 Ni2 O7 C19 . . . . -100.5(3) ?
O12 Ni2 O7 C19 . . . . 171.3(3) ?
C20 C21 O8 Ni2 . . . . -8.8(7) ?
C22 C21 O8 Ni2 . . . . 171.3(3) ?
O10 Ni2 O8 C21 . . . . -167.3(4) ?
O7 Ni2 O8 C21 . . . . 12.5(4) ?
O9 Ni2 O8 C21 . . . . -78.3(4) ?
O11 Ni2 O8 C21 . . . . 101.5(4) ?
C28 C27 O9 Ni2 . . . . -26.1(7) ?
C26 C27 O9 Ni2 . . . . 153.3(3) ?
O8 Ni2 O9 C27 . . . . -57.6(3) ?
O10 Ni2 O9 C27 . . . . 32.3(3) ?
O7 Ni2 O9 C27 . . . . -148.6(3) ?
O12 Ni2 O9 C27 . . . . 120.5(3) ?
C28 C29 O10 Ni2 . . . . 8.3(7) ?
C30 C29 O10 Ni2 . . . . -173.8(3) ?
O8 Ni2 O10 C29 . . . . 63.7(4) ?
O9 Ni2 O10 C29 . . . . -25.3(4) ?
O11 Ni2 O10 C29 . . . . 154.1(4) ?
O12 Ni2 O10 C29 . . . . -117.8(4) ?
O8 Ni2 O11 C34 . . . . 44.0(5) ?
O10 Ni2 O11 C34 . . . . -45.9(5) ?
O7 Ni2 O11 C34 . . . . 135.0(5) ?
O12 Ni2 O11 C34 . . . . -134.1(5) ?
O10 Ni2 O12 C35 . . . . 31.0(5) ?
O7 Ni2 O12 C35 . . . . -148.8(5) ?
O9 Ni2 O12 C35 . . . . -57.9(5) ?
O11 Ni2 O12 C35 . . . . 122.2(5) ?
